data_7710668
loop_
_publ_author_name
'Guo, Fua-An'
'Zhou, Kang'
'Liu, Jiaqi'
'Li, Xingyu'
'Wang, Hao'

_publ_section_title
;
 A Microporous Zr6@Zr-MOF for the Separation of Xe and Kr
;
_journal_name_full 'Dalton Transactions'
_journal_paper_doi 10.1039/D2DT01108E
_journal_year 2022
_chemical_formula_moiety 'C372 H204 O256 Zr48, 6(C2.965 O11.985 Zr2.224)'
_chemical_formula_sum 'C389.79 H204 O327.91 Zr61.34'
_chemical_formula_weight 15728.99
_space_group_crystal_system cubic
_space_group_IT_number 221
_space_group_name_Hall '-P 4 2 3'
_space_group_name_H-M_alt 'P m -3 m'
_atom_sites_solution_hydrogens geom
_atom_sites_solution_primary dual
_audit_creation_date 2021-09-24
_audit_creation_method
;
Olex2 1.3
(compiled 2020.02.04 svn.rd84adfe8 for OlexSys, GUI svn.r6032)
;
_audit_update_record
;
2022-03-17 deposited with the CCDC.	2022-07-01 downloaded from the CCDC.
;
_cell_angle_alpha 90
_cell_angle_beta 90
_cell_angle_gamma 90
_cell_formula_units_Z 1
_cell_length_a 29.9798(6)
_cell_length_b 29.9798(6)
_cell_length_c 29.9798(6)
_cell_measurement_reflns_used 7495
_cell_measurement_temperature 200.0
_cell_measurement_theta_max 68.269
_cell_measurement_theta_min 2.553
_cell_volume 26945.5(9)
_computing_cell_refinement 'SAINT V8.38A (Bruker, 2018)'
_computing_data_reduction 'SAINT V8.38A (Bruker, 2018)'
_computing_molecular_graphics 'Olex2 1.3 (Dolomanov et al., 2009)'
_computing_publication_material 'Olex2 1.3 (Dolomanov et al., 2009)'
_computing_structure_refinement 'SHELXL 2017/1 (Sheldrick, 2015)'
_computing_structure_solution 'SHELXT 2014/5 (Sheldrick, 2014)'
_diffrn_ambient_temperature 200.0
_diffrn_measured_fraction_theta_full 0.999
_diffrn_measured_fraction_theta_max 0.998
_diffrn_measurement_device_type 'Bruker APEX-II CCD'
_diffrn_measurement_method '\f and \w scans'
_diffrn_radiation_type CuK\a
_diffrn_radiation_wavelength 1.54178
_diffrn_reflns_av_R_equivalents 0.1084
_diffrn_reflns_av_unetI/netI 0.0471
_diffrn_reflns_Laue_measured_fraction_full 0.999
_diffrn_reflns_Laue_measured_fraction_max 0.998
_diffrn_reflns_limit_h_max 29
_diffrn_reflns_limit_h_min -36
_diffrn_reflns_limit_k_max 33
_diffrn_reflns_limit_k_min -16
_diffrn_reflns_limit_l_max 27
_diffrn_reflns_limit_l_min -34
_diffrn_reflns_number 59176
_diffrn_reflns_point_group_measured_fraction_full 0.999
_diffrn_reflns_point_group_measured_fraction_max 0.998
_diffrn_reflns_theta_full 67.679
_diffrn_reflns_theta_max 68.319
_diffrn_reflns_theta_min 2.084
_diffrn_source_current 1.0
_diffrn_source_power 0.05
_diffrn_source_voltage 50.0
_diffrn_standards_number 0
_exptl_absorpt_coefficient_mu 5.122
_exptl_absorpt_correction_T_max 0.7531
_exptl_absorpt_correction_T_min 0.6660
_exptl_absorpt_correction_type multi-scan
_exptl_absorpt_process_details
;
SADABS-2016/2 (Bruker,2016/2) was used for absorption correction.
wR2(int) was 0.1035 before and 0.0744 after correction.
The Ratio of minimum to maximum transmission is 0.8843.
The \l/2 correction factor is Not present.
;
_exptl_crystal_colour colourless
_exptl_crystal_colour_primary colourless
_exptl_crystal_density_diffrn 0.969
_exptl_crystal_description block
_exptl_crystal_F_000 7620
_exptl_crystal_size_max 0.04
_exptl_crystal_size_mid 0.04
_exptl_crystal_size_min 0.04
_refine_diff_density_max 1.243
_refine_diff_density_min -1.188
_refine_diff_density_rms 0.130
_refine_ls_extinction_method none
_refine_ls_goodness_of_fit_ref 1.048
_refine_ls_hydrogen_treatment constr
_refine_ls_matrix_type full
_refine_ls_number_parameters 205
_refine_ls_number_reflns 4762
_refine_ls_number_restraints 114
_refine_ls_restrained_S_all 1.050
_refine_ls_R_factor_all 0.0876
_refine_ls_R_factor_gt 0.0775
_refine_ls_shift/su_max 0.000
_refine_ls_shift/su_mean 0.000
_refine_ls_structure_factor_coef Fsqd
_refine_ls_weighting_details 'w=1/[\s^2^(Fo^2^)+(0.0925P)^2^+242.6785P] where P=(Fo^2^+2Fc^2^)/3'
_refine_ls_weighting_scheme calc
_refine_ls_wR_factor_gt 0.1957
_refine_ls_wR_factor_ref 0.2018
_reflns_Friedel_coverage 0.000
_reflns_number_gt 3953
_reflns_number_total 4762
_reflns_threshold_expression 'I > 2\s(I)'
_cod_data_source_file d2dt01108e2.cif
_cod_data_source_block 664_gfa_0m
_cod_original_cell_volume 26945.5(16)
_cod_database_code 7710668
_shelx_shelxl_version_number 2017/1
_shelx_space_group_comment
;
The symmetry employed for this shelxl refinement is uniquely defined
by the following loop, which should always be used as a source of
symmetry information in preference to the above space-group names.
They are only intended as comments.
;
_shelx_estimated_absorpt_t_max 0.821
_shelx_estimated_absorpt_t_min 0.821
_olex2_refinement_description
;
1. Fixed Uiso
 At 1.2 times of:
  All C(H) groups
2. Uiso/Uaniso restraints and constraints
All non-hydrogen atoms have similar U: within 2A with sigma of 0.002 and sigma
for terminal atoms of 0.004 within 2A
3. Others
 Sof(Zr4)=0.125*FVAR(2)
 Sof(Zr3)=Sof(C10)=Sof(C11)=0.25*FVAR(2)
 Sof(O9)=Sof(O10)=Sof(O12)=Sof(O13)=0.5*FVAR(2)
 Fixed Sof: O3(0.5) O3A(0.5) O5(0.25) O5A(0.25) O6(0.25) O6A(0.25) C9(0.25)
 H9(0.25) O11(0.01563)
4.a Aromatic/amide H refined with riding coordinates:
 C3(H3), C4(H4), C6(H6), C7(H7), C9(H9)
;
_smtbx_masks_void_probe_radius 1.2
_smtbx_masks_void_truncation_radius 1.2
_olex2_submission_special_instructions 'No special instructions were received'

loop_
_space_group_symop_operation_xyz
'x, y, z'
'-x, -y, z'
'-x, y, -z'
'x, -y, -z'
'z, x, y'
'z, -x, -y'
'-z, -x, y'
'-z, x, -y'
'y, z, x'
'-y, z, -x'
'y, -z, -x'
'-y, -z, x'
'y, x, -z'
'-y, -x, -z'
'y, -x, z'
'-y, x, z'
'x, z, -y'
'-x, z, y'
'-x, -z, -y'
'x, -z, y'
'z, y, -x'
'z, -y, x'
'-z, y, x'
'-z, -y, -x'
'-x, -y, -z'
'x, y, -z'
'x, -y, z'
'-x, y, z'
'-z, -x, -y'
'-z, x, y'
'z, x, -y'
'z, -x, y'
'-y, -z, -x'
'y, -z, x'
'-y, z, x'
'y, z, -x'
'-y, -x, z'
'y, x, z'
'-y, x, -z'
'y, -x, -z'
'-x, -z, y'
'x, -z, -y'
'x, z, y'
'-x, z, -y'
'-z, -y, x'
'-z, y, -x'
'z, -y, -x'
'z, y, x'

loop_
_atom_site_label
_atom_site_type_symbol
_atom_site_fract_x
_atom_site_fract_y
_atom_site_fract_z
_atom_site_U_iso_or_equiv
_atom_site_adp_type
_atom_site_occupancy
_atom_site_site_symmetry_order
_atom_site_calc_flag
_atom_site_refinement_flags_posn
_atom_site_refinement_flags_adp
_atom_site_refinement_flags_occupancy
_atom_site_disorder_assembly
_atom_site_disorder_group
Zr1 Zr 0.18085(2) 0.18085(2) 0.26388(3) 0.0240(2) Uani 1 2 d S TU P . .
Zr2 Zr 0.29110(2) 0.20809(3) 0.29110(2) 0.0271(3) Uani 1 2 d S T P . .
O1 O 0.13658(15) 0.19969(17) 0.32019(15) 0.0341(9) Uani 1 1 d . U . . .
O2 O 0.15227(16) 0.27133(17) 0.33495(16) 0.0353(9) Uani 1 1 d . U . . .
O3 O 0.1653(4) 0.1110(4) 0.2429(5) 0.045(3) Uani 0.5 1 d . U P . 2
O3A O 0.1816(4) 0.1134(4) 0.2332(5) 0.043(2) Uani 0.5 1 d . U P . 1
O4 O 0.1944(2) 0.1944(2) 0.1944(2) 0.024(2) Uani 1 6 d S T P . .
O5 O 0.2481(3) 0.1559(5) 0.2481(3) 0.0243(15) Uani 0.5 2 d S TU P . 2
O5A O 0.2478(3) 0.1801(5) 0.2478(3) 0.0251(13) Uani 0.5 2 d S TU P . 1
O6 O 0.2246(3) 0.2246(3) 0.3171(5) 0.0255(14) Uani 0.5 2 d S TU P . 1
O6A O 0.2227(3) 0.2227(3) 0.2913(5) 0.0251(10) Uani 0.5 2 d S TU P . 2
O7 O 0.2764(2) 0.2764(2) 0.2764(2) 0.027(2) Uani 1 6 d S T P . .
O8 O 0.3001(3) 0.2335(3) 0.3613(2) 0.082(2) Uani 1 1 d . . . . .
C1 C 0.1321(2) 0.2348(3) 0.3432(2) 0.0348(8) Uani 1 1 d . U . . .
C2 C 0.1025(2) 0.2338(3) 0.3829(2) 0.0379(9) Uani 1 1 d . U . . .
C3 C 0.0880(3) 0.1942(3) 0.3991(2) 0.0405(10) Uani 1 1 d . U . . .
H3 H 0.096200 0.167432 0.384311 0.049 Uiso 1 1 calc R U . . .
C4 C 0.0615(2) 0.1921(3) 0.4371(2) 0.0399(10) Uani 1 1 d . U . . .
H4 H 0.051961 0.164092 0.448488 0.048 Uiso 1 1 calc R U . . .
C5 C 0.0492(2) 0.2307(3) 0.4579(2) 0.0369(9) Uani 1 1 d . U . . .
C6 C 0.0635(3) 0.2704(3) 0.4410(2) 0.0414(10) Uani 1 1 d . U . . .
H6 H 0.055517 0.297336 0.455694 0.050 Uiso 1 1 calc R U . . .
C7 C 0.0896(2) 0.2724(3) 0.4029(2) 0.0410(10) Uani 1 1 d . U . . .
H7 H 0.098332 0.300341 0.390805 0.049 Uiso 1 1 calc R U . . .
C8 C 0.0225(3) 0.2307(4) 0.500000 0.0347(13) Uani 1 2 d S TU P . .
C9 C 0.2027(6) 0.0990(8) 0.2027(6) 0.044(3) Uani 0.5 2 d S TU P . 1
H9 H 0.193365 0.070173 0.193365 0.053 Uiso 0.5 2 calc R U P . 1
Zr3 Zr 0.500000 0.000000 0.41726(6) 0.0405(6) Uani 0.741(5) 4 d S T P A 1
Zr4 Zr 0.500000 0.08314(11) 0.500000 0.0445(8) Uani 0.741(5) 8 d S T P A 1
O9 O 0.4348(4) 0.000000 0.3813(4) 0.060(3) Uani 0.741(5) 2 d S TU P A 1
O10 O 0.500000 -0.0622(6) 0.3778(4) 0.082(5) Uani 0.741(5) 2 d S T P A 1
O11 O 0.500000 0.000000 0.500000 0.018(14) Uani 0.2501 16 d S T P . .
O12 O 0.5418(3) 0.0427(6) 0.4582(3) 0.092(6) Uani 0.741(5) 2 d S T P A 1
O13 O 0.500000 0.1250(7) 0.5598(7) 0.129(8) Uani 0.741(5) 2 d S T P A 1
C10 C 0.3948(5) 0.000000 0.3948(5) 0.061(3) Uani 0.741(5) 4 d S TU P A 1
C11 C 0.3608(5) 0.000000 0.3608(5) 0.064(4) Uani 0.741(5) 4 d S TU P A 1

loop_
_atom_site_aniso_label
_atom_site_aniso_U_11
_atom_site_aniso_U_22
_atom_site_aniso_U_33
_atom_site_aniso_U_23
_atom_site_aniso_U_13
_atom_site_aniso_U_12
Zr1 0.0240(3) 0.0240(3) 0.0241(4) 0.0156(2) 0.0156(2) 0.0127(3)
Zr2 0.0261(3) 0.0291(4) 0.0261(3) 0.0159(3) 0.0121(3) 0.0159(3)
O1 0.0291(18) 0.048(2) 0.0252(18) 0.0051(17) 0.0211(16) 0.0100(17)
O2 0.0302(19) 0.046(2) 0.0293(18) 0.0084(17) 0.0206(16) 0.0082(17)
O3 0.050(5) 0.034(4) 0.051(4) 0.001(3) 0.006(5) 0.005(3)
O3A 0.048(4) 0.034(4) 0.047(4) 0.005(3) 0.010(5) 0.004(3)
O4 0.024(2) 0.024(2) 0.024(2) 0.005(3) 0.005(3) 0.005(3)
O5 0.0237(18) 0.025(3) 0.0237(18) 0.013(2) 0.015(2) 0.013(2)
O5A 0.0243(14) 0.027(2) 0.0243(14) 0.0137(17) 0.015(2) 0.0137(17)
O6 0.0258(17) 0.0258(17) 0.025(2) 0.0123(18) 0.0123(18) 0.015(2)
O6A 0.0254(11) 0.0254(11) 0.0245(16) 0.0148(12) 0.0148(12) 0.0135(15)
O7 0.027(2) 0.027(2) 0.027(2) 0.001(3) 0.001(3) 0.001(3)
O8 0.117(6) 0.089(5) 0.040(4) 0.007(4) 0.006(4) -0.035(5)
C1 0.0300(16) 0.0491(18) 0.0255(16) 0.0068(15) 0.0194(15) 0.0081(15)
C2 0.0345(17) 0.0528(18) 0.0265(16) 0.0065(15) 0.0175(15) 0.0041(16)
C3 0.0378(19) 0.055(2) 0.0287(18) 0.0042(17) 0.0161(17) 0.0010(18)
C4 0.0369(19) 0.057(2) 0.0261(19) 0.0053(17) 0.0124(16) 0.0000(18)
C5 0.0320(19) 0.057(2) 0.0216(18) 0.0026(13) 0.0076(13) 0.0015(18)
C6 0.039(2) 0.058(2) 0.0276(19) 0.0023(17) 0.0140(16) 0.0023(19)
C7 0.0385(19) 0.056(2) 0.0289(18) 0.0040(17) 0.0176(17) 0.0033(18)
C8 0.028(2) 0.057(3) 0.019(2) 0.000 0.000 -0.001(2)
C9 0.049(4) 0.035(4) 0.049(4) 0.003(3) 0.009(5) 0.003(3)
Zr3 0.0261(9) 0.0725(14) 0.0230(9) 0.000 0.000 0.000
Zr4 0.0329(9) 0.068(2) 0.0329(9) 0.000 0.000 0.000
O9 0.037(3) 0.106(8) 0.037(4) 0.000 -0.023(4) 0.000
O10 0.032(6) 0.178(16) 0.037(6) -0.032(8) 0.000 0.000
O11 0.02(2) 0.02(4) 0.02(2) 0.000 0.000 0.000
O12 0.067(6) 0.140(14) 0.067(6) -0.060(8) -0.039(7) 0.060(8)
O13 0.103(14) 0.126(16) 0.158(18) -0.083(14) 0.000 0.000
C10 0.038(3) 0.107(8) 0.038(3) 0.000 -0.025(5) 0.000
C11 0.041(4) 0.110(9) 0.041(4) 0.000 -0.027(6) 0.000

loop_
_atom_type_symbol
_atom_type_description
_atom_type_scat_dispersion_real
_atom_type_scat_dispersion_imag
_atom_type_scat_source
C C 0.0181 0.0091 'International Tables Vol C Tables 4.2.6.8 and 6.1.1.4'
H H 0.0000 0.0000 'International Tables Vol C Tables 4.2.6.8 and 6.1.1.4'
O O 0.0492 0.0322 'International Tables Vol C Tables 4.2.6.8 and 6.1.1.4'
Zr Zr -0.1862 2.2449 'International Tables Vol C Tables 4.2.6.8 and 6.1.1.4'

loop_
_geom_angle_atom_site_label_1
_geom_angle_atom_site_label_2
_geom_angle_atom_site_label_3
_geom_angle
_geom_angle_site_symmetry_1
_geom_angle_site_symmetry_3
_geom_angle_publ_flag
O1 Zr1 O1 74.1(2) 38 . ?
O1 Zr1 O3 72.9(4) . 38 ?
O1 Zr1 O3 109.1(4) . . ?
O1 Zr1 O3 109.1(4) 38 38 ?
O1 Zr1 O3 72.9(4) 38 . ?
O1 Zr1 O3A 76.6(4) 38 . ?
O1 Zr1 O3A 123.6(3) . . ?
O1 Zr1 O3A 123.6(3) 38 38 ?
O1 Zr1 O3A 76.6(4) . 38 ?
O3 Zr1 O3 62.0(6) . 38 ?
O3A Zr1 O3 72.8(4) . 38 ?
O3A Zr1 O3 14.8(4) 38 38 ?
O3A Zr1 O3A 81.2(7) . 38 ?
O4 Zr1 O1 142.88(12) . 38 ?
O4 Zr1 O1 142.88(12) . . ?
O4 Zr1 O3 86.8(4) . 38 ?
O4 Zr1 O3 86.8(4) . . ?
O4 Zr1 O3A 76.6(4) . 38 ?
O4 Zr1 O3A 76.6(4) . . ?
O4 Zr1 O5 71.6(3) . . ?
O4 Zr1 O5 71.6(3) . 9 ?
O5 Zr1 O1 142.9(3) . . ?
O5 Zr1 O1 74.2(3) 9 . ?
O5 Zr1 O1 74.2(3) . 38 ?
O5 Zr1 O1 142.9(3) 9 38 ?
O5 Zr1 O3 79.2(5) . . ?
O5 Zr1 O3 136.6(5) . 38 ?
O5 Zr1 O3 136.6(5) 9 . ?
O5 Zr1 O3 79.2(5) 9 38 ?
O5 Zr1 O5 125.1(6) . 9 ?
O5A Zr1 O1 85.6(3) 9 . ?
O5A Zr1 O1 139.6(4) . . ?
O5A Zr1 O1 139.6(4) 9 38 ?
O5A Zr1 O1 85.6(3) . 38 ?
O5A Zr1 O3 147.5(5) . 38 ?
O5A Zr1 O3 97.3(5) 9 38 ?
O5A Zr1 O3A 142.0(5) . 38 ?
O5A Zr1 O3A 83.3(5) 9 38 ?
O5A Zr1 O3A 142.0(5) 9 . ?
O5A Zr1 O3A 83.3(5) . . ?
O5A Zr1 O4 66.1(4) 9 . ?
O5A Zr1 O4 66.1(4) . . ?
O5A Zr1 O5 106.8(6) . 9 ?
O5A Zr1 O5 19.2(4) 9 9 ?
O5A Zr1 O5A 88.0(7) . 9 ?
O6A Zr1 O1 84.3(3) . . ?
O6A Zr1 O1 84.3(3) . 38 ?
O6A Zr1 O3 148.5(3) . . ?
O6A Zr1 O3 148.5(3) . 38 ?
O6A Zr1 O4 99.5(5) . . ?
O6A Zr1 O5 73.7(4) . . ?
O6A Zr1 O5 73.7(4) . 9 ?
O6A Zr1 O5A 58.7(4) . 9 ?
O2 Zr2 Zr1 73.07(13) 38 . ?
O2 Zr2 Zr1 108.82(14) 5 . ?
O2 Zr2 O2 75.3(3) 38 5 ?
O2 Zr2 O5 71.5(3) 38 . ?
O2 Zr2 O5 71.5(3) 5 . ?
O2 Zr2 O8 115.8(3) 5 . ?
O2 Zr2 O8 74.5(2) 38 . ?
O2 Zr2 O8 74.5(2) 5 48 ?
O2 Zr2 O8 115.8(3) 38 48 ?
O5 Zr2 Zr1 38.40(17) . . ?
O5A Zr2 Zr1 31.34(10) . . ?
O5A Zr2 O2 84.0(3) . 38 ?
O5A Zr2 O2 84.0(3) . 5 ?
O5A Zr2 O6 74.9(4) . 5 ?
O5A Zr2 O6 74.9(4) . . ?
O5A Zr2 O6A 57.3(4) . 5 ?
O5A Zr2 O7 97.7(5) . . ?
O5A Zr2 O8 144.8(2) . 48 ?
O5A Zr2 O8 144.8(2) . . ?
O6 Zr2 Zr1 43.9(4) . . ?
O6 Zr2 Zr1 100.2(4) 5 . ?
O6 Zr2 O2 73.5(3) 5 5 ?
O6 Zr2 O2 143.7(3) 5 38 ?
O6 Zr2 O2 143.7(3) . 5 ?
O6 Zr2 O2 73.5(3) . 38 ?
O6 Zr2 O6 126.4(6) 5 . ?
O6 Zr2 O8 72.6(4) . . ?
O6 Zr2 O8 72.5(4) 5 48 ?
O6 Zr2 O8 136.7(4) . 48 ?
O6 Zr2 O8 136.7(4) 5 . ?
O6A Zr2 Zr1 29.1(4) . . ?
O6A Zr2 Zr1 79.8(4) 5 . ?
O6A Zr2 O2 137.8(4) . 5 ?
O6A Zr2 O2 84.0(3) . 38 ?
O6A Zr2 O2 84.0(3) 5 5 ?
O6A Zr2 O2 137.8(4) 5 38 ?
O6A Zr2 O5 67.2(4) 5 . ?
O6A Zr2 O5 67.2(4) . . ?
O6A Zr2 O6 107.6(6) . 5 ?
O6A Zr2 O6 20.8(4) 5 5 ?
O6A Zr2 O7 66.4(4) 5 . ?
O6A Zr2 O7 66.4(4) . . ?
O6A Zr2 O8 92.5(5) . . ?
O6A Zr2 O8 147.3(4) 5 . ?
O7 Zr2 Zr1 89.0(2) . . ?
O7 Zr2 O2 142.37(13) . 38 ?
O7 Zr2 O2 142.37(13) . 5 ?
O7 Zr2 O5 113.8(4) . . ?
O7 Zr2 O6 70.8(3) . 5 ?
O7 Zr2 O6 70.8(3) . . ?
O7 Zr2 O8 83.8(3) . . ?
O7 Zr2 O8 83.8(3) . 48 ?
O8 Zr2 Zr1 114.1(2) . . ?
O8 Zr2 Zr1 171.1(2) 48 . ?
O8 Zr2 O5 141.7(2) . . ?
O8 Zr2 O5 141.7(2) 48 . ?
O8 Zr2 O8 70.3(4) . 48 ?
C1 O1 Zr1 133.6(4) . . ?
C1 O2 Zr2 134.9(4) . 9 ?
C9 O3A Zr1 130.9(14) . . ?
Zr1 O4 Zr1 109.0(3) 5 . ?
Zr1 O4 Zr1 109.0(3) 5 9 ?
Zr1 O4 Zr1 109.0(3) 9 . ?
Zr1 O5 Zr1 106.2(5) . 5 ?
Zr1 O5 Zr2 98.9(4) . . ?
Zr1 O5 Zr2 98.9(4) 5 . ?
Zr1 O5A Zr1 117.0(6) . 5 ?
Zr2 O5A Zr1 118.1(4) . 5 ?
Zr2 O5A Zr1 118.1(4) . . ?
Zr2 O6 Zr1 97.7(4) 9 . ?
Zr2 O6 Zr1 97.7(4) . . ?
Zr2 O6 Zr2 106.4(5) 9 . ?
Zr1 O6A Zr2 119.5(4) . . ?
Zr1 O6A Zr2 119.5(4) . 9 ?
Zr2 O6A Zr2 114.1(6) 9 . ?
Zr2 O7 Zr2 110.5(3) 5 . ?
Zr2 O7 Zr2 110.5(3) 9 . ?
Zr2 O7 Zr2 110.5(3) 9 5 ?
O1 C1 O2 123.8(6) . . ?
O1 C1 C2 119.0(7) . . ?
O2 C1 C2 117.2(7) . . ?
C3 C2 C1 119.7(7) . . ?
C3 C2 C7 119.9(7) . . ?
C7 C2 C1 120.4(7) . . ?
C2 C3 H3 119.5 . . ?
C2 C3 C4 121.1(8) . . ?
C4 C3 H3 119.5 . . ?
C3 C4 H4 120.3 . . ?
C5 C4 C3 119.3(8) . . ?
C5 C4 H4 120.3 . . ?
C4 C5 C6 119.1(7) . . ?
C4 C5 C8 122.1(8) . . ?
C6 C5 C8 118.8(8) . . ?
C5 C6 H6 119.3 . . ?
C5 C6 C7 121.4(8) . . ?
C7 C6 H6 119.3 . . ?
C2 C7 C6 119.2(8) . . ?
C2 C7 H7 120.4 . . ?
C6 C7 H7 120.4 . . ?
C5 C8 C5 115.2(9) . 26_556 ?
C8 C8 C5 122.4(4) 3_556 26_556 ?
C8 C8 C5 122.4(4) 3_556 . ?
O3A C9 O3A 133(3) 48 . ?
O3A C9 H9 113.6 48 . ?
O3A C9 H9 113.6 . . ?
Zr3 Zr3 Zr3 90.0 45_655 21_556 ?
Zr3 Zr3 Zr4 60.08(2) 21_556 25_656 ?
Zr3 Zr3 Zr4 60.08(2) 45_655 25_656 ?
O9 Zr3 Zr3 163.9(3) 2_655 21_556 ?
O9 Zr3 Zr3 73.9(3) 2_655 45_655 ?
O9 Zr3 Zr3 163.9(3) . 45_655 ?
O9 Zr3 Zr3 73.9(3) . 21_556 ?
O9 Zr3 Zr4 109.9(2) . 25_656 ?
O9 Zr3 Zr4 109.9(2) 2_655 25_656 ?
O9 Zr3 O9 122.2(6) . 2_655 ?
O9 Zr3 O11 118.9(3) 2_655 . ?
O9 Zr3 O11 118.9(3) . . ?
O10 Zr3 Zr3 112.3(2) . 21_556 ?
O10 Zr3 Zr3 112.3(2) 2_655 21_556 ?
O10 Zr3 Zr3 112.3(2) . 45_655 ?
O10 Zr3 Zr3 112.3(2) 2_655 45_655 ?
O10 Zr3 Zr4 167.5(4) 2_655 25_656 ?
O10 Zr3 Zr4 77.3(4) . 25_656 ?
O10 Zr3 O9 75.0(2) 2_655 2_655 ?
O10 Zr3 O9 75.0(2) 2_655 . ?
O10 Zr3 O9 75.0(2) . . ?
O10 Zr3 O9 75.0(2) . 2_655 ?
O10 Zr3 O10 115.2(8) . 2_655 ?
O10 Zr3 O11 122.4(4) 2_655 . ?
O10 Zr3 O11 122.4(4) . . ?
O11 Zr3 Zr3 45.0 . 45_655 ?
O11 Zr3 Zr3 45.0 . 21_556 ?
O11 Zr3 Zr4 45.14(4) . 25_656 ?
O12 Zr3 Zr3 36.1(4) 27 45_655 ?
O12 Zr3 Zr3 90.4(4) . 21_556 ?
O12 Zr3 Zr3 36.1(4) 28_655 21_556 ?
O12 Zr3 Zr3 90.4(4) 2_655 45_655 ?
O12 Zr3 Zr3 90.4(4) 28_655 45_655 ?
O12 Zr3 Zr3 90.4(4) 27 21_556 ?
O12 Zr3 Zr3 36.1(4) 2_655 21_556 ?
O12 Zr3 Zr3 36.1(4) . 45_655 ?
O12 Zr3 Zr4 35.2(3) 2_655 25_656 ?
O12 Zr3 Zr4 91.0(4) 28_655 25_656 ?
O12 Zr3 Zr4 91.0(4) . 25_656 ?
O12 Zr3 Zr4 35.2(3) 27 25_656 ?
O12 Zr3 O9 141.1(3) . . ?
O12 Zr3 O9 76.6(4) . 2_655 ?
O12 Zr3 O9 76.6(4) 27 2_655 ?
O12 Zr3 O9 76.6(4) 28_655 . ?
O12 Zr3 O9 141.1(3) 2_655 2_655 ?
O12 Zr3 O9 141.1(3) 28_655 2_655 ?
O12 Zr3 O9 76.6(4) 2_655 . ?
O12 Zr3 O9 141.1(3) 27 . ?
O12 Zr3 O10 143.2(3) 28_655 . ?
O12 Zr3 O10 78.8(5) 27 . ?
O12 Zr3 O10 78.8(5) 28_655 2_655 ?
O12 Zr3 O10 78.8(5) . 2_655 ?
O12 Zr3 O10 143.2(3) 27 2_655 ?
O12 Zr3 O10 78.8(5) 2_655 . ?
O12 Zr3 O10 143.2(3) . . ?
O12 Zr3 O10 143.2(3) 2_655 2_655 ?
O12 Zr3 O11 55.5(4) . . ?
O12 Zr3 O11 55.5(4) 28_655 . ?
O12 Zr3 O11 55.5(4) 27 . ?
O12 Zr3 O11 55.5(4) 2_655 . ?
O12 Zr3 O12 111.1(9) 2_655 . ?
O12 Zr3 O12 72.2(7) 2_655 28_655 ?
O12 Zr3 O12 111.1(9) 28_655 27 ?
O12 Zr3 O12 72.2(7) 27 . ?
O12 Zr3 O12 70.4(6) 28_655 . ?
O12 Zr3 O12 70.4(6) 2_655 27 ?
Zr3 Zr4 Zr3 89.73(8) 21_556 45_655 ?
Zr3 Zr4 Zr3 59.84(5) . 21_556 ?
Zr3 Zr4 Zr3 59.84(5) . 45_655 ?
O11 Zr4 Zr3 44.86(4) . 45_655 ?
O11 Zr4 Zr3 44.86(4) . 21_556 ?
O11 Zr4 Zr3 44.86(4) . . ?
O12 Zr4 Zr3 90.6(4) . 21_556 ?
O12 Zr4 Zr3 90.6(4) 26_556 . ?
O12 Zr4 Zr3 35.7(3) . . ?
O12 Zr4 Zr3 90.6(4) 3_656 . ?
O12 Zr4 Zr3 90.6(4) 28_655 45_655 ?
O12 Zr4 Zr3 35.7(3) 28_655 21_556 ?
O12 Zr4 Zr3 90.6(4) 3_656 45_655 ?
O12 Zr4 Zr3 35.7(3) . 45_655 ?
O12 Zr4 Zr3 90.6(4) 26_556 21_556 ?
O12 Zr4 Zr3 35.7(3) 26_556 45_655 ?
O12 Zr4 Zr3 35.7(3) 3_656 21_556 ?
O12 Zr4 Zr3 35.7(3) 28_655 . ?
O12 Zr4 O11 55.6(5) 3_656 . ?
O12 Zr4 O11 55.6(5) 28_655 . ?
O12 Zr4 O11 55.6(5) 26_556 . ?
O12 Zr4 O11 55.6(5) . . ?
O12 Zr4 O12 111.1(10) . 3_656 ?
O12 Zr4 O12 71.4(5) 28_655 3_656 ?
O12 Zr4 O12 111.1(10) 28_655 26_556 ?
O12 Zr4 O12 71.4(5) 26_556 3_656 ?
O12 Zr4 O12 71.4(5) . 26_556 ?
O12 Zr4 O12 71.4(5) . 28_655 ?
O12 Zr4 O13 143.32(18) . 46_656 ?
O12 Zr4 O13 143.32(18) 3_656 26_556 ?
O12 Zr4 O13 81.2(6) 28_655 26_556 ?
O12 Zr4 O13 81.2(6) 28_655 46_656 ?
O12 Zr4 O13 143.32(19) . . ?
O12 Zr4 O13 143.32(18) 3_656 21_556 ?
O12 Zr4 O13 81.2(6) 26_556 . ?
O12 Zr4 O13 81.2(6) 26_556 21_556 ?
O12 Zr4 O13 143.32(18) 28_655 . ?
O12 Zr4 O13 81.2(6) 3_656 46_656 ?
O12 Zr4 O13 81.2(6) 3_656 . ?
O12 Zr4 O13 143.32(18) 28_655 21_556 ?
O12 Zr4 O13 143.32(18) 26_556 46_656 ?
O12 Zr4 O13 143.32(19) 26_556 26_556 ?
O12 Zr4 O13 81.2(6) . 26_556 ?
O12 Zr4 O13 81.2(6) . 21_556 ?
O13 Zr4 Zr3 169.8(6) 21_556 21_556 ?
O13 Zr4 Zr3 80.1(6) 21_556 45_655 ?
O13 Zr4 Zr3 114.0(4) . 45_655 ?
O13 Zr4 Zr3 114.0(4) 21_556 . ?
O13 Zr4 Zr3 80.1(6) 26_556 . ?
O13 Zr4 Zr3 114.0(4) 26_556 45_655 ?
O13 Zr4 Zr3 114.0(4) . 21_556 ?
O13 Zr4 Zr3 80.1(6) 46_656 21_556 ?
O13 Zr4 Zr3 169.8(6) 46_656 45_655 ?
O13 Zr4 Zr3 169.8(6) . . ?
O13 Zr4 Zr3 114.0(4) 26_556 21_556 ?
O13 Zr4 Zr3 114.0(4) 46_656 . ?
O13 Zr4 O11 125.0(6) 46_656 . ?
O13 Zr4 O11 125.0(6) 21_556 . ?
O13 Zr4 O11 125.0(6) . . ?
O13 Zr4 O11 125.0(6) 26_556 . ?
O13 Zr4 O13 110.0(13) 26_556 . ?
O13 Zr4 O13 70.8(6) 46_656 . ?
O13 Zr4 O13 70.8(6) 21_556 . ?
O13 Zr4 O13 110.0(13) 21_556 46_656 ?
O13 Zr4 O13 70.8(6) 21_556 26_556 ?
O13 Zr4 O13 70.8(6) 46_656 26_556 ?
C10 O9 Zr3 132.3(11) . . ?
Zr3 O11 Zr3 180.0 45_655 21_556 ?
Zr3 O11 Zr3 90.0 21_556 25_656 ?
Zr3 O11 Zr3 90.0 . 21_556 ?
Zr3 O11 Zr3 90.0 45_655 25_656 ?
Zr3 O11 Zr3 90.0 . 45_655 ?
Zr3 O11 Zr3 180.0 . 25_656 ?
Zr3 O11 Zr4 90.0 . 25_656 ?
Zr3 O11 Zr4 90.0 45_655 . ?
Zr3 O11 Zr4 90.0 25_656 25_656 ?
Zr3 O11 Zr4 90.0 . . ?
Zr3 O11 Zr4 90.0 21_556 25_656 ?
Zr3 O11 Zr4 90.0 21_556 . ?
Zr3 O11 Zr4 90.0 45_655 25_656 ?
Zr3 O11 Zr4 90.0 25_656 . ?
Zr4 O11 Zr4 180.0 25_656 . ?
Zr3 O12 Zr3 107.8(7) . 45_655 ?
Zr4 O12 Zr3 109.1(5) . 45_655 ?
Zr4 O12 Zr3 109.1(5) . . ?
O9 C10 O9 127.5(19) 22 . ?
O9 C10 C11 116.3(10) . . ?
O9 C10 C11 116.2(10) 22 . ?

loop_
_geom_bond_atom_site_label_1
_geom_bond_atom_site_label_2
_geom_bond_distance
_geom_bond_site_symmetry_2
_geom_bond_publ_flag
Zr1 O1 2.220(4) 38 ?
Zr1 O1 2.220(4) . ?
Zr1 O3 2.237(13) 38 ?
Zr1 O3 2.237(13) . ?
Zr1 O3A 2.221(14) . ?
Zr1 O3A 2.221(14) 38 ?
Zr1 O4 2.162(4) . ?
Zr1 O5 2.202(7) 9 ?
Zr1 O5 2.202(7) . ?
Zr1 O5A 2.065(7) . ?
Zr1 O5A 2.065(7) 9 ?
Zr1 O6A 1.955(15) . ?
Zr2 O2 2.209(4) 38 ?
Zr2 O2 2.209(4) 5 ?
Zr2 O5 2.402(14) . ?
Zr2 O5A 2.018(15) . ?
Zr2 O6 2.197(7) . ?
Zr2 O6 2.197(7) 5 ?
Zr2 O6A 2.097(7) 5 ?
Zr2 O6A 2.097(8) . ?
Zr2 O7 2.141(4) . ?
Zr2 O8 2.254(7) . ?
Zr2 O8 2.254(7) 48 ?
O1 C1 1.266(9) . ?
O2 C1 1.276(9) . ?
O3A C9 1.192(17) . ?
C1 C2 1.485(9) . ?
C2 C3 1.354(11) . ?
C2 C7 1.357(11) . ?
C3 H3 0.9500 . ?
C3 C4 1.392(10) . ?
C4 H4 0.9500 . ?
C4 C5 1.363(11) . ?
C5 C6 1.365(11) . ?
C5 C8 1.494(8) . ?
C6 H6 0.9500 . ?
C6 C7 1.386(10) . ?
C7 H7 0.9500 . ?
C8 C8 1.35(2) 3_556 ?
C9 H9 0.9500 . ?
Zr3 Zr3 3.508(2) 21_556 ?
Zr3 Zr3 3.508(2) 45_655 ?
Zr3 Zr4 3.516(3) 25_656 ?
Zr3 O9 2.232(10) 2_655 ?
Zr3 O9 2.232(10) . ?
Zr3 O10 2.208(15) 2_655 ?
Zr3 O10 2.208(15) . ?
Zr3 O11 2.4805(17) . ?
Zr3 O12 2.171(10) 28_655 ?
Zr3 O12 2.171(10) 27 ?
Zr3 O12 2.171(10) 2_655 ?
Zr3 O12 2.171(10) . ?
Zr4 O11 2.492(3) . ?
Zr4 O12 2.147(12) . ?
Zr4 O12 2.147(12) 28_655 ?
Zr4 O12 2.147(12) 3_656 ?
Zr4 O12 2.147(12) 26_556 ?
Zr4 O13 2.189(17) 46_656 ?
Zr4 O13 2.189(17) . ?
Zr4 O13 2.189(17) 21_556 ?
Zr4 O13 2.189(17) 26_556 ?
O9 C10 1.267(14) . ?
C10 C11 1.44(3) . ?

loop_
_geom_torsion_atom_site_label_1
_geom_torsion_atom_site_label_2
_geom_torsion_atom_site_label_3
_geom_torsion_atom_site_label_4
_geom_torsion
_geom_torsion_site_symmetry_1
_geom_torsion_site_symmetry_2
_geom_torsion_site_symmetry_3
_geom_torsion_site_symmetry_4
_geom_torsion_publ_flag
Zr1 O1 C1 O2 6.5(11) . . . . ?
Zr1 O1 C1 C2 -172.1(5) . . . . ?
Zr1 O3A C9 O3A 9(4) . . . 48 ?
Zr2 O2 C1 O1 -12.2(12) 9 . . . ?
Zr2 O2 C1 C2 166.4(5) 9 . . . ?
O1 C1 C2 C3 13.2(11) . . . . ?
O1 C1 C2 C7 -166.3(7) . . . . ?
O2 C1 C2 C3 -165.5(7) . . . . ?
O2 C1 C2 C7 14.9(11) . . . . ?
C1 C2 C3 C4 177.9(7) . . . . ?
C1 C2 C7 C6 -177.2(7) . . . . ?
C2 C3 C4 C5 1.1(12) . . . . ?
C3 C2 C7 C6 3.2(12) . . . . ?
C3 C4 C5 C6 -0.4(11) . . . . ?
C3 C4 C5 C8 -177.1(7) . . . . ?
C4 C5 C6 C7 1.1(12) . . . . ?
C4 C5 C8 C5 91.0(11) . . . 26_556 ?
C4 C5 C8 C8 -88.8(8) . . . 3_556 ?
C5 C6 C7 C2 -2.6(12) . . . . ?
C6 C5 C8 C5 -85.7(11) . . . 26_556 ?
C6 C5 C8 C8 94.4(7) . . . 3_556 ?
C7 C2 C3 C4 -2.5(12) . . . . ?
C8 C5 C6 C7 178.0(7) . . . . ?
Zr3 O9 C10 O9 0.000(3) . . . 22 ?
Zr3 O9 C10 C11 180.000(2) . . . . ?

loop_
_smtbx_masks_void_nr
_smtbx_masks_void_average_x
_smtbx_masks_void_average_y
_smtbx_masks_void_average_z
_smtbx_masks_void_volume
_smtbx_masks_void_count_electrons
_smtbx_masks_void_content
1 -0.867 -0.158 -0.105 16955.8 3093.0 ?
